data_4087073
loop_
_publ_author_name
'Ruamps, Mirko'
'Lugan, No\"el'
'C\'esar, Vincent'

_publ_section_title
;
 A Cationic N-Heterocyclic Carbene Containing an Ammonium Moiety
;
_journal_issue 5
_journal_name_full Organometallics
_journal_page_first 1049
_journal_paper_doi 10.1021/acs.organomet.7b00017
_journal_volume 36
_journal_year 2017
_chemical_formula_moiety 'C32 H44 Cl N3 Rh, C F3 O3 S'
_chemical_formula_sum 'C33 H44 Cl F3 N3 O3 Rh S'
_chemical_formula_weight 758.13
_space_group_IT_number 2
_symmetry_cell_setting triclinic
_symmetry_Int_Tables_number 2
_symmetry_space_group_name_Hall '-P 1'
_symmetry_space_group_name_H-M 'P -1'
_atom_sites_solution_hydrogens geom
_audit_creation_date 2016-06-29T09:44:19-00:00
_audit_creation_method 'WinGX routine CIF_UPDATE'
_cell_angle_alpha 93.329(2)
_cell_angle_beta 97.6090(10)
_cell_angle_gamma 113.8770(10)
_cell_formula_units_Z 4
_cell_length_a 14.0247(5)
_cell_length_b 16.3921(8)
_cell_length_c 18.3440(9)
_cell_measurement_reflns_used 9999
_cell_measurement_temperature 100(2)
_cell_measurement_theta_max 36.29
_cell_measurement_theta_min 2.56
_cell_measurement_wavelength 0.71073
_cell_volume 3793.2(3)
_computing_structure_refinement 'SHELXL-2014/7 (Sheldrick, 2014)'
_diffrn_ambient_temperature 100(2)
_diffrn_measured_fraction_theta_full 0.995
_diffrn_measured_fraction_theta_max 0.995
_diffrn_measurement_device_type 'Bruker APEX II'
_diffrn_measurement_method 'phi and omega scans'
_diffrn_radiation_monochromator graphite
_diffrn_radiation_probe x-ray
_diffrn_radiation_type MoK\a
_diffrn_radiation_wavelength 0.71073
_diffrn_reflns_av_R_equivalents 0.0287
_diffrn_reflns_av_unetI/netI 0.0258
_diffrn_reflns_Laue_measured_fraction_full 0.995
_diffrn_reflns_Laue_measured_fraction_max 0.995
_diffrn_reflns_limit_h_max 17
_diffrn_reflns_limit_h_min -17
_diffrn_reflns_limit_k_max 20
_diffrn_reflns_limit_k_min -20
_diffrn_reflns_limit_l_max 22
_diffrn_reflns_limit_l_min -22
_diffrn_reflns_number 61293
_diffrn_reflns_point_group_measured_fraction_full 0.995
_diffrn_reflns_point_group_measured_fraction_max 0.995
_diffrn_reflns_theta_full 25.242
_diffrn_reflns_theta_max 26.372
_diffrn_reflns_theta_min 2.492
_diffrn_standards_decay_% 0
_diffrn_standards_interval_count 0
_diffrn_standards_number 0
_exptl_absorpt_coefficient_mu 0.624
_exptl_absorpt_correction_T_max 0.7465
_exptl_absorpt_correction_T_min 0.6792
_exptl_absorpt_correction_type multi-scan
_exptl_absorpt_process_details
;
'SADABS, Sheldrick, Bruker, 2000'
;
_exptl_crystal_colour orange
_exptl_crystal_density_diffrn 1.327
_exptl_crystal_density_method 'not measured'
_exptl_crystal_description needle
_exptl_crystal_F_000 1568
_exptl_crystal_size_max 0.20
_exptl_crystal_size_mid 0.05
_exptl_crystal_size_min 0.05
_refine_diff_density_max 1.632
_refine_diff_density_min -0.852
_refine_diff_density_rms 0.095
_refine_ls_extinction_method none
_refine_ls_goodness_of_fit_ref 1.128
_refine_ls_hydrogen_treatment mixed
_refine_ls_matrix_type full
_refine_ls_number_parameters 898
_refine_ls_number_reflns 15444
_refine_ls_number_restraints 8
_refine_ls_restrained_S_all 1.128
_refine_ls_R_factor_all 0.0508
_refine_ls_R_factor_gt 0.0434
_refine_ls_shift/su_max 0.001
_refine_ls_shift/su_mean 0
_refine_ls_structure_factor_coef Fsqd
_refine_ls_weighting_details 'w=1/[\s^2^(Fo^2^)+(0.0094P)^2^+16.3068P] where P=(Fo^2^+2Fc^2^)/3'
_refine_ls_weighting_scheme calc
_refine_ls_wR_factor_gt 0.0996
_refine_ls_wR_factor_ref 0.1037
_reflns_Friedel_coverage 0
_reflns_number_gt 13523
_reflns_number_total 15444
_reflns_threshold_expression 'I > 2\s(I)'
_cod_data_source_file om7b00017_si_002.cif
_cod_data_source_block 5
_cod_depositor_comments 'Adding full bibliography for 4087072--4087075.cif.'
_cod_database_code 4087073

loop_
_symmetry_equiv_pos_as_xyz
'x, y, z'
'-x, -y, -z'

loop_
_atom_site_label
_atom_site_type_symbol
_atom_site_fract_x
_atom_site_fract_y
_atom_site_fract_z
_atom_site_U_iso_or_equiv
_atom_site_adp_type
_atom_site_occupancy
_atom_site_site_symmetry_order
_atom_site_calc_flag
_atom_site_refinement_flags_posn
_atom_site_refinement_flags_adp
_atom_site_refinement_flags_occupancy
C1A C 0.8287(3) 0.7623(2) 0.76944(19) 0.0150(6) Uani 1 1 d . . .
C1B C 0.6578(3) 0.1979(2) 0.25149(19) 0.0162(7) Uani 1 1 d . . .
C2A C 0.9825(3) 0.8533(2) 0.84528(18) 0.0149(6) Uani 1 1 d . . .
H2A H 1.048 0.9032 0.8636 0.018 Uiso 1 1 calc R U .
C2B C 0.5127(3) 0.1337(2) 0.1610(2) 0.0191(7) Uani 1 1 d . . .
H2B H 0.4627 0.1262 0.118 0.023 Uiso 1 1 calc R U .
C3A C 0.9360(3) 0.7806(2) 0.87880(18) 0.0143(6) Uani 1 1 d . . .
C3B C 0.5095(3) 0.0722(2) 0.2070(2) 0.0206(7) Uani 1 1 d . . .
C4A C 1.0809(3) 0.8430(2) 0.9815(2) 0.0220(8) Uani 1 1 d . . .
H4A1 H 1.1298 0.8471 0.9469 0.033 Uiso 1 1 calc R U .
H4A2 H 1.1099 0.8333 1.0302 0.033 Uiso 1 1 calc R U .
H4A3 H 1.0714 0.899 0.9861 0.033 Uiso 1 1 calc R U .
C4B C 0.3460(3) -0.0338(3) 0.1323(3) 0.0343(10) Uani 1 1 d . . .
H4B1 H 0.3786 -0.0201 0.0879 0.052 Uiso 1 1 calc R U .
H4B2 H 0.3122 0.0068 0.1417 0.052 Uiso 1 1 calc R U .
H4B3 H 0.2926 -0.0961 0.1247 0.052 Uiso 1 1 calc R U .
C5A C 0.9930(3) 0.6801(2) 0.9529(2) 0.0210(7) Uani 1 1 d . . .
H5A1 H 0.925 0.6276 0.9386 0.031 Uiso 1 1 calc R U .
H5A2 H 1.0259 0.6773 1.0027 0.031 Uiso 1 1 calc R U .
H5A3 H 1.0397 0.6803 0.9175 0.031 Uiso 1 1 calc R U .
C5B C 0.3750(3) -0.0460(3) 0.2644(2) 0.0302(9) Uani 1 1 d . . .
H5B1 H 0.317 -0.1061 0.2527 0.045 Uiso 1 1 calc R U .
H5B2 H 0.3467 -0.0022 0.2768 0.045 Uiso 1 1 calc R U .
H5B3 H 0.4259 -0.0454 0.3067 0.045 Uiso 1 1 calc R U .
C6A C 0.9018(3) 0.7636(3) 1.0065(2) 0.0225(8) Uani 1 1 d . . .
H6A1 H 0.8906 0.8189 1.007 0.034 Uiso 1 1 calc R U .
H6A2 H 0.9336 0.7595 1.0562 0.034 Uiso 1 1 calc R U .
H6A3 H 0.8338 0.7115 0.9911 0.034 Uiso 1 1 calc R U .
C6B C 0.4789(3) -0.0860(3) 0.1821(3) 0.0371(11) Uani 1 1 d . . .
H6B1 H 0.5299 -0.0824 0.2256 0.056 Uiso 1 1 calc R U .
H6B2 H 0.5153 -0.07 0.1396 0.056 Uiso 1 1 calc R U .
H6B3 H 0.4234 -0.1474 0.171 0.056 Uiso 1 1 calc R U .
C11A C 0.9378(3) 0.9137(2) 0.73186(19) 0.0166(7) Uani 1 1 d . . .
C11B C 0.6410(3) 0.2887(2) 0.15070(19) 0.0188(7) Uani 1 1 d . . .
C12A C 0.9327(3) 0.9928(2) 0.7604(2) 0.0209(7) Uani 1 1 d . . .
C12B C 0.6795(3) 0.2823(3) 0.0847(2) 0.0283(9) Uani 1 1 d . . .
C13A C 0.9525(4) 1.0611(3) 0.7157(2) 0.0331(9) Uani 1 1 d . . .
H13A H 0.9478 1.1148 0.7333 0.04 Uiso 1 1 calc R U .
C13B C 0.7262(3) 0.3621(3) 0.0535(2) 0.0397(11) Uani 1 1 d . . .
H13B H 0.7541 0.3601 0.0093 0.048 Uiso 1 1 calc R U .
C14A C 0.9787(4) 1.0538(3) 0.6463(2) 0.0380(11) Uani 1 1 d . . .
C14B C 0.7332(3) 0.4431(3) 0.0843(2) 0.0409(12) Uani 1 1 d . . .
C15A C 0.9860(3) 0.9754(3) 0.6211(2) 0.0295(9) Uani 1 1 d . . .
H15A H 1.0042 0.97 0.5735 0.035 Uiso 1 1 calc R U .
C15B C 0.6873(3) 0.4448(3) 0.1459(2) 0.0338(10) Uani 1 1 d . . .
H15B H 0.6889 0.5002 0.166 0.041 Uiso 1 1 calc R U .
C16A C 0.9675(3) 0.9044(2) 0.6636(2) 0.0203(7) Uani 1 1 d . . .
C16B C 0.6384(3) 0.3678(2) 0.1799(2) 0.0215(7) Uani 1 1 d . . .
C17A C 0.9089(3) 1.0059(2) 0.8367(2) 0.0236(8) Uani 1 1 d . . .
H17A H 0.9715 1.0174 0.8737 0.035 Uiso 1 1 calc R U .
H17B H 0.8496 0.9517 0.8453 0.035 Uiso 1 1 calc R U .
H17C H 0.8902 1.0573 0.8407 0.035 Uiso 1 1 calc R U .
C17B C 0.6718(3) 0.1950(3) 0.0486(2) 0.0373(10) Uani 1 1 d . . .
H17D H 0.5984 0.1577 0.0253 0.056 Uiso 1 1 calc R U .
H17E H 0.6946 0.1633 0.0861 0.056 Uiso 1 1 calc R U .
H17F H 0.7174 0.2067 0.0108 0.056 Uiso 1 1 calc R U .
C18A C 1.0000(6) 1.1297(4) 0.5975(3) 0.0622(17) Uani 1 1 d . . .
H18A H 0.9358 1.1174 0.5619 0.093 Uiso 1 1 calc R U .
H18B H 1.0574 1.1335 0.5707 0.093 Uiso 1 1 calc R U .
H18C H 1.0205 1.1867 0.6286 0.093 Uiso 1 1 calc R U .
C18B C 0.7899(5) 0.5287(4) 0.0517(3) 0.0681(19) Uani 1 1 d . . .
H18D H 0.772 0.5172 -0.0024 0.102 Uiso 1 1 calc R U .
H18E H 0.8665 0.5495 0.0669 0.102 Uiso 1 1 calc R U .
H18F H 0.768 0.5748 0.0696 0.102 Uiso 1 1 calc R U .
C19A C 0.9851(3) 0.8244(2) 0.6362(2) 0.0231(8) Uani 1 1 d . . .
H19A H 0.9998 0.7948 0.6784 0.035 Uiso 1 1 calc R U .
H19B H 1.0455 0.8441 0.6098 0.035 Uiso 1 1 calc R U .
H19C H 0.9216 0.7822 0.6025 0.035 Uiso 1 1 calc R U .
C19B C 0.5835(3) 0.3727(3) 0.2440(2) 0.0254(8) Uani 1 1 d . . .
H19D H 0.5323 0.398 0.2298 0.038 Uiso 1 1 calc R U .
H19E H 0.6359 0.411 0.2865 0.038 Uiso 1 1 calc R U .
H19F H 0.5465 0.3121 0.2574 0.038 Uiso 1 1 calc R U .
C21A C 0.7623(3) 0.6383(2) 0.84701(19) 0.0170(7) Uani 1 1 d . . .
C21B C 0.6303(3) 0.0713(2) 0.3243(2) 0.0229(8) Uani 1 1 d . . .
C22A C 0.7744(3) 0.5588(2) 0.8305(2) 0.0205(7) Uani 1 1 d . . .
C22B C 0.5919(3) 0.0738(3) 0.3907(2) 0.0289(9) Uani 1 1 d . . .
C23A C 0.6968(3) 0.4785(3) 0.8455(2) 0.0285(9) Uani 1 1 d . . .
H23A H 0.7042 0.424 0.8358 0.034 Uiso 1 1 calc R U .
C23B C 0.6275(3) 0.0366(3) 0.4491(3) 0.0438(12) Uani 1 1 d . . .
H23B H 0.6019 0.0364 0.4945 0.053 Uiso 1 1 calc R U .
C24A C 0.6095(3) 0.4764(3) 0.8744(2) 0.0326(10) Uani 1 1 d . . .
C24B C 0.7000(4) -0.0005(4) 0.4417(4) 0.0554(16) Uani 1 1 d . . .
C25A C 0.5988(3) 0.5567(3) 0.8880(2) 0.0306(9) Uani 1 1 d . . .
H25A H 0.5387 0.5556 0.9072 0.037 Uiso 1 1 calc R U .
C25B C 0.7377(3) 0.0008(3) 0.3765(4) 0.0513(15) Uani 1 1 d . . .
H25B H 0.788 -0.0235 0.3722 0.062 Uiso 1 1 calc R U .
C26A C 0.6741(3) 0.6385(2) 0.8741(2) 0.0228(8) Uani 1 1 d . . .
C26B C 0.7051(3) 0.0363(3) 0.3166(3) 0.0332(10) Uani 1 1 d . . .
C27A C 0.8635(3) 0.5555(2) 0.7942(2) 0.0238(8) Uani 1 1 d . . .
H27A H 0.8967 0.522 0.8223 0.036 Uiso 1 1 calc R U .
H27B H 0.9162 0.6168 0.7935 0.036 Uiso 1 1 calc R U .
H27C H 0.8354 0.5255 0.7434 0.036 Uiso 1 1 calc R U .
C27B C 0.5190(3) 0.1183(3) 0.4018(2) 0.0288(9) Uani 1 1 d . . .
H27D H 0.5579 0.1745 0.4351 0.043 Uiso 1 1 calc R U .
H27E H 0.4597 0.0781 0.4235 0.043 Uiso 1 1 calc R U .
H27F H 0.4919 0.1313 0.3539 0.043 Uiso 1 1 calc R U .
C28A C 0.5288(4) 0.3889(3) 0.8924(3) 0.0541(15) Uani 1 1 d . . .
H28A H 0.52 0.3396 0.8554 0.081 Uiso 1 1 calc R U .
H28B H 0.4609 0.3929 0.8918 0.081 Uiso 1 1 calc R U .
H28C H 0.5533 0.3773 0.9417 0.081 Uiso 1 1 calc R U .
C28B C 0.7346(5) -0.0433(6) 0.5049(5) 0.104(3) Uani 1 1 d . . .
H28D H 0.685 -0.1067 0.5011 0.157 Uiso 1 1 calc R U .
H28E H 0.7355 -0.0118 0.5523 0.157 Uiso 1 1 calc R U .
H28F H 0.8057 -0.0392 0.5023 0.157 Uiso 1 1 calc R U .
C29A C 0.6579(3) 0.7231(3) 0.8873(2) 0.0276(8) Uani 1 1 d . . .
H29A H 0.7235 0.771 0.9145 0.041 Uiso 1 1 calc R U .
H29B H 0.601 0.7121 0.9163 0.041 Uiso 1 1 calc R U .
H29C H 0.6388 0.7413 0.8396 0.041 Uiso 1 1 calc R U .
C29B C 0.7518(3) 0.0390(3) 0.2468(3) 0.0401(11) Uani 1 1 d . . .
H29D H 0.7778 -0.0081 0.2435 0.06 Uiso 1 1 calc R U .
H29E H 0.8106 0.0979 0.248 0.06 Uiso 1 1 calc R U .
H29F H 0.6973 0.0288 0.2036 0.06 Uiso 1 1 calc R U .
C31A C 0.6687(3) 0.5888(2) 0.6628(2) 0.0230(8) Uani 1 1 d D . .
C31B C 0.7841(3) 0.2836(3) 0.4141(2) 0.0247(8) Uani 1 1 d D . .
C32A C 0.7457(3) 0.6350(3) 0.6216(2) 0.0235(8) Uani 1 1 d D . .
C32B C 0.7465(3) 0.3453(2) 0.3873(2) 0.0203(7) Uani 1 1 d D . .
C33A C 0.7229(3) 0.6353(3) 0.5379(2) 0.0296(9) Uani 1 1 d . . .
H33A H 0.6639 0.5774 0.5157 0.035 Uiso 1 1 calc R U .
H33B H 0.7861 0.6402 0.5167 0.035 Uiso 1 1 calc R U .
C33B C 0.8069(3) 0.4466(2) 0.4079(2) 0.0255(8) Uani 1 1 d . . .
H33C H 0.8494 0.459 0.4581 0.031 Uiso 1 1 calc R U .
H33D H 0.7556 0.4738 0.4094 0.031 Uiso 1 1 calc R U .
C34A C 0.6937(3) 0.7127(3) 0.5164(2) 0.0328(9) Uani 1 1 d . . .
H34A H 0.7589 0.7652 0.5113 0.039 Uiso 1 1 calc R U .
H34B H 0.6465 0.6939 0.4676 0.039 Uiso 1 1 calc R U .
C34B C 0.8802(3) 0.4906(3) 0.3530(2) 0.0296(9) Uani 1 1 d . . .
H34C H 0.8406 0.5081 0.3129 0.036 Uiso 1 1 calc R U .
H34D H 0.9397 0.5461 0.379 0.036 Uiso 1 1 calc R U .
C35A C 0.6391(3) 0.7402(3) 0.5729(2) 0.0255(8) Uani 1 1 d D . .
C35B C 0.9244(3) 0.4299(2) 0.3193(2) 0.0254(8) Uani 1 1 d D . .
C36A C 0.5558(3) 0.6825(3) 0.6023(2) 0.0230(8) Uani 1 1 d D . .
C36B C 0.9678(3) 0.3800(3) 0.3570(2) 0.0274(9) Uani 1 1 d D . .
C37A C 0.5038(3) 0.5823(3) 0.5813(2) 0.0278(8) Uani 1 1 d . . .
H37A H 0.5117 0.568 0.5298 0.033 Uiso 1 1 calc R U .
H37B H 0.4272 0.56 0.583 0.033 Uiso 1 1 calc R U .
C37B C 0.9813(3) 0.3808(3) 0.4402(2) 0.0380(11) Uani 1 1 d . . .
H37C H 0.9893 0.4397 0.4635 0.046 Uiso 1 1 calc R U .
H37D H 1.0468 0.3734 0.458 0.046 Uiso 1 1 calc R U .
C38A C 0.5523(3) 0.5342(3) 0.6333(2) 0.0271(8) Uani 1 1 d . . .
H38A H 0.5136 0.5201 0.6756 0.033 Uiso 1 1 calc R U .
H38B H 0.5428 0.4766 0.6064 0.033 Uiso 1 1 calc R U .
C38B C 0.8882(4) 0.3067(3) 0.4646(2) 0.0353(10) Uani 1 1 d . . .
H38C H 0.902 0.2521 0.4661 0.042 Uiso 1 1 calc R U .
H38D H 0.8826 0.3258 0.5155 0.042 Uiso 1 1 calc R U .
C50 C 0.0762(4) 0.6774(4) 0.2421(4) 0.0577(15) Uani 1 1 d . . .
C51' C 0.3586(6) 0.1736(5) 0.9361(4) 0.0246(16) Uani 0.5 1 d . . P
C51 C 0.2758(6) 0.1540(5) 0.8919(4) 0.0226(15) Uani 0.5 1 d . . P
N1A N 0.9167(2) 0.84182(18) 0.77884(15) 0.0147(6) Uani 1 1 d . . .
N1B N 0.6030(2) 0.20984(19) 0.18864(16) 0.0177(6) Uani 1 1 d . . .
N2A N 0.8414(2) 0.72345(18) 0.83214(16) 0.0147(6) Uani 1 1 d . . .
N2B N 0.5977(2) 0.11171(19) 0.26344(17) 0.0184(6) Uani 1 1 d . . .
N3A N 0.9750(2) 0.76511(19) 0.95256(16) 0.0160(6) Uani 1 1 d . . .
N3B N 0.4299(2) -0.0215(2) 0.1979(2) 0.0264(7) Uani 1 1 d . . .
Cl1A Cl 0.67321(7) 0.84949(6) 0.73132(5) 0.02569(19) Uani 1 1 d . . .
Rh1A Rh 0.70522(2) 0.72729(2) 0.68245(2) 0.01655(7) Uani 1 1 d . . .
Rh1B Rh 0.80383(2) 0.29334(2) 0.30218(2) 0.01605(7) Uani 1 1 d . . .
S1 S 0.14803(8) 0.70343(6) 0.16519(6) 0.0320(2) Uani 1 1 d . . .
S2 S 0.27345(9) 0.06914(7) 0.95996(6) 0.0316(2) Uani 1 1 d . . .
O1 O 0.2552(2) 0.7279(2) 0.19978(17) 0.0386(7) Uani 1 1 d . . .
O2 O 0.1274(3) 0.7777(2) 0.13986(19) 0.0482(9) Uani 1 1 d . . .
O3 O 0.1028(3) 0.6223(2) 0.1148(2) 0.0575(11) Uani 1 1 d . . .
O4' O 0.3406(6) 0.0144(4) 0.9510(4) 0.0424(16) Uani 0.5 1 d . . P
O4 O 0.2500(5) -0.0064(3) 0.9133(3) 0.0334(14) Uani 0.5 1 d . . P
O5 O 0.3735(5) 0.1154(4) 1.0042(4) 0.0419(15) Uani 0.5 1 d . . P
O5' O 0.2701(6) 0.0830(4) 1.0371(4) 0.0465(18) Uani 0.5 1 d . . P
O6' O 0.1811(5) 0.0358(4) 0.9101(4) 0.0456(16) Uani 0.5 1 d . . P
O6 O 0.1840(5) 0.0709(4) 0.9949(3) 0.0338(14) Uani 0.5 1 d . . P
F1 F 0.1047(4) 0.7481(3) 0.2903(2) 0.0953(16) Uani 1 1 d . . .
F2 F 0.0945(3) 0.61531(19) 0.27846(18) 0.0584(8) Uani 1 1 d . . .
F3 F -0.0269(3) 0.6470(4) 0.2191(3) 0.140(2) Uani 1 1 d . . .
F4 F 0.1854(4) 0.1245(4) 0.8436(3) 0.0411(12) Uani 0.5 1 d . . P
F5 F 0.3641(2) 0.16719(17) 0.85965(16) 0.0475(7) Uani 1 1 d . . .
F6 F 0.3018(2) 0.23220(16) 0.93263(16) 0.0471(7) Uani 1 1 d . . .
F7 F 0.4511(4) 0.2122(3) 0.9806(3) 0.0413(12) Uani 0.5 1 d . . P
Cl1B Cl 0.87315(7) 0.25968(6) 0.19919(5) 0.02419(19) Uani 1 1 d . . .
H31A H 0.688(3) 0.569(2) 0.7089(12) 0.02 Uiso 1 1 d D U .
H32A H 0.8159(14) 0.644(3) 0.645(2) 0.02 Uiso 1 1 d D U .
H35A H 0.659(3) 0.8045(8) 0.579(2) 0.02 Uiso 1 1 d D U .
H36A H 0.515(3) 0.707(2) 0.6281(19) 0.02 Uiso 1 1 d D U .
H31B H 0.731(2) 0.2239(13) 0.416(2) 0.02 Uiso 1 1 d D U .
H32B H 0.6704(9) 0.323(2) 0.373(2) 0.02 Uiso 1 1 d D U .
H35B H 0.937(3) 0.443(3) 0.2699(10) 0.02 Uiso 1 1 d D U .
H36B H 1.011(3) 0.356(2) 0.335(2) 0.02 Uiso 1 1 d D U .

loop_
_atom_site_aniso_label
_atom_site_aniso_U_11
_atom_site_aniso_U_22
_atom_site_aniso_U_33
_atom_site_aniso_U_23
_atom_site_aniso_U_13
_atom_site_aniso_U_12
C1A 0.0136(16) 0.0113(15) 0.0210(17) -0.0018(13) 0.0026(13) 0.0066(13)
C1B 0.0137(16) 0.0158(16) 0.0204(17) -0.0013(13) 0.0052(13) 0.0071(13)
C2A 0.0123(15) 0.0125(15) 0.0173(16) -0.0045(13) -0.0006(12) 0.0042(13)
C2B 0.0127(16) 0.0181(17) 0.0225(18) -0.0082(14) 0.0001(13) 0.0047(14)
C3A 0.0122(15) 0.0148(15) 0.0155(16) 0.0002(13) 0.0002(12) 0.0061(13)
C3B 0.0106(16) 0.0160(17) 0.033(2) -0.0024(15) 0.0014(14) 0.0045(13)
C4A 0.0153(17) 0.0196(17) 0.0200(18) 0.0017(14) -0.0055(14) -0.0014(14)
C4B 0.0175(19) 0.023(2) 0.049(3) -0.0090(18) -0.0035(18) -0.0003(16)
C5A 0.0229(18) 0.0193(17) 0.0226(18) 0.0047(14) 0.0034(14) 0.0105(15)
C5B 0.022(2) 0.0165(18) 0.050(3) 0.0034(17) 0.0134(18) 0.0033(15)
C6A 0.0237(19) 0.0240(18) 0.0206(18) 0.0024(15) 0.0088(15) 0.0093(15)
C6B 0.022(2) 0.0171(19) 0.070(3) -0.011(2) 0.009(2) 0.0085(16)
C11A 0.0165(17) 0.0156(16) 0.0174(16) 0.0037(13) 0.0011(13) 0.0065(13)
C11B 0.0121(16) 0.0210(17) 0.0189(17) 0.0029(14) 0.0014(13) 0.0029(14)
C12A 0.0224(18) 0.0162(17) 0.0244(18) 0.0011(14) 0.0028(15) 0.0087(14)
C12B 0.0146(18) 0.045(2) 0.0210(19) 0.0017(17) -0.0003(14) 0.0092(17)
C13A 0.053(3) 0.025(2) 0.031(2) 0.0065(17) 0.0075(19) 0.025(2)
C13B 0.023(2) 0.063(3) 0.023(2) 0.014(2) 0.0066(17) 0.006(2)
C14A 0.061(3) 0.034(2) 0.031(2) 0.0165(19) 0.012(2) 0.028(2)
C14B 0.030(2) 0.044(3) 0.032(2) 0.021(2) -0.0016(18) -0.003(2)
C15A 0.041(2) 0.037(2) 0.0208(19) 0.0108(17) 0.0089(17) 0.0240(19)
C15B 0.034(2) 0.024(2) 0.033(2) 0.0093(17) -0.0048(18) 0.0035(17)
C16A 0.0181(17) 0.0210(18) 0.0224(18) 0.0028(14) 0.0003(14) 0.0097(14)
C16B 0.0165(17) 0.0206(18) 0.0221(18) 0.0020(14) -0.0030(14) 0.0044(14)
C17A 0.028(2) 0.0197(18) 0.0260(19) -0.0009(15) 0.0058(15) 0.0125(16)
C17B 0.028(2) 0.060(3) 0.024(2) -0.009(2) 0.0057(17) 0.019(2)
C18A 0.120(5) 0.048(3) 0.043(3) 0.028(3) 0.027(3) 0.052(4)
C18B 0.059(4) 0.057(4) 0.054(3) 0.034(3) 0.003(3) -0.012(3)
C19A 0.0232(19) 0.0219(18) 0.0247(19) -0.0012(15) 0.0059(15) 0.0098(15)
C19B 0.030(2) 0.0224(18) 0.027(2) -0.0004(15) 0.0027(16) 0.0153(16)
C21A 0.0115(16) 0.0137(16) 0.0206(17) 0.0042(13) -0.0007(13) 0.0008(13)
C21B 0.0161(17) 0.0133(16) 0.039(2) 0.0046(15) 0.0019(15) 0.0061(14)
C22A 0.0182(17) 0.0150(16) 0.0233(18) 0.0000(14) -0.0021(14) 0.0040(14)
C22B 0.0207(19) 0.0246(19) 0.041(2) 0.0178(18) 0.0052(17) 0.0073(16)
C23A 0.024(2) 0.0171(18) 0.037(2) 0.0040(16) -0.0035(17) 0.0037(15)
C23B 0.025(2) 0.050(3) 0.060(3) 0.040(3) 0.012(2) 0.013(2)
C24A 0.0163(19) 0.026(2) 0.043(2) 0.0133(18) -0.0003(17) -0.0026(16)
C24B 0.030(2) 0.051(3) 0.093(4) 0.056(3) 0.014(3) 0.018(2)
C25A 0.0151(18) 0.037(2) 0.039(2) 0.0161(19) 0.0074(16) 0.0073(17)
C25B 0.019(2) 0.033(2) 0.110(5) 0.039(3) 0.017(3) 0.0143(19)
C26A 0.0167(17) 0.0237(19) 0.0247(19) 0.0022(15) 0.0002(14) 0.0061(15)
C26B 0.0151(18) 0.0181(18) 0.065(3) 0.0095(19) 0.0041(18) 0.0058(15)
C27A 0.026(2) 0.0170(17) 0.029(2) 0.0009(15) 0.0020(16) 0.0111(15)
C27B 0.030(2) 0.035(2) 0.029(2) 0.0152(17) 0.0123(17) 0.0177(18)
C28A 0.030(3) 0.035(3) 0.086(4) 0.029(3) 0.009(3) -0.001(2)
C28B 0.057(4) 0.151(7) 0.149(7) 0.130(7) 0.045(4) 0.064(5)
C29A 0.0185(19) 0.032(2) 0.035(2) 0.0027(17) 0.0083(16) 0.0127(16)
C29B 0.022(2) 0.026(2) 0.078(4) 0.001(2) 0.016(2) 0.0142(18)
C31A 0.028(2) 0.0193(18) 0.0213(18) -0.0048(14) -0.0036(15) 0.0124(16)
C31B 0.028(2) 0.0257(19) 0.0204(18) -0.0024(15) 0.0016(15) 0.0130(16)
C32A 0.0177(18) 0.0241(18) 0.029(2) -0.0101(15) -0.0033(15) 0.0126(15)
C32B 0.0145(17) 0.0251(18) 0.0202(17) -0.0038(14) 0.0021(14) 0.0084(15)
C33A 0.026(2) 0.034(2) 0.030(2) -0.0056(17) 0.0050(16) 0.0145(18)
C33B 0.0192(18) 0.0238(19) 0.033(2) -0.0058(16) -0.0001(16) 0.0111(15)
C34A 0.034(2) 0.039(2) 0.027(2) 0.0008(18) 0.0085(17) 0.0165(19)
C34B 0.023(2) 0.0199(19) 0.043(2) -0.0032(17) 0.0058(17) 0.0069(16)
C35A 0.028(2) 0.032(2) 0.0193(18) 0.0014(16) -0.0015(15) 0.0184(17)
C35B 0.0180(18) 0.0194(18) 0.034(2) -0.0022(16) 0.0092(16) 0.0025(15)
C36A 0.0178(18) 0.031(2) 0.0211(18) -0.0059(15) -0.0060(14) 0.0148(16)
C36B 0.0116(17) 0.0253(19) 0.039(2) -0.0156(17) -0.0013(15) 0.0054(15)
C37A 0.0184(19) 0.031(2) 0.028(2) -0.0095(17) -0.0022(15) 0.0083(16)
C37B 0.028(2) 0.051(3) 0.035(2) -0.025(2) -0.0152(18) 0.026(2)
C38A 0.025(2) 0.0227(19) 0.026(2) -0.0071(16) 0.0016(16) 0.0043(16)
C38B 0.043(3) 0.049(3) 0.022(2) -0.0068(18) -0.0033(18) 0.031(2)
C50 0.048(3) 0.057(3) 0.084(4) 0.036(3) 0.027(3) 0.029(3)
C51' 0.020(4) 0.022(4) 0.028(4) 0.004(3) 0.011(3) 0.003(3)
C51 0.021(4) 0.019(3) 0.026(4) 0.007(3) 0.005(3) 0.005(3)
N1A 0.0141(14) 0.0130(13) 0.0170(14) -0.0006(11) 0.0012(11) 0.0065(11)
N1B 0.0124(14) 0.0174(14) 0.0219(15) -0.0006(12) 0.0029(11) 0.0050(12)
N2A 0.0121(13) 0.0123(13) 0.0193(14) 0.0001(11) 0.0021(11) 0.0051(11)
N2B 0.0144(14) 0.0136(14) 0.0268(16) -0.0009(12) 0.0041(12) 0.0059(11)
N3A 0.0131(14) 0.0152(14) 0.0174(14) 0.0020(11) 0.0019(11) 0.0038(11)
N3B 0.0143(15) 0.0148(15) 0.046(2) -0.0046(14) 0.0056(14) 0.0035(12)
Cl1A 0.0245(5) 0.0236(4) 0.0314(5) -0.0070(4) -0.0048(4) 0.0168(4)
Rh1A 0.01421(13) 0.01615(13) 0.01921(14) -0.00301(10) -0.00197(10) 0.00837(11)
Rh1B 0.01197(13) 0.01436(13) 0.01988(14) -0.00201(10) 0.00195(10) 0.00431(10)
S1 0.0336(6) 0.0184(4) 0.0333(5) 0.0078(4) -0.0084(4) 0.0036(4)
S2 0.0339(6) 0.0222(5) 0.0281(5) -0.0014(4) 0.0093(4) 0.0002(4)
O1 0.0334(17) 0.0398(17) 0.0349(17) 0.0094(14) 0.0001(13) 0.0085(14)
O2 0.061(2) 0.0293(16) 0.048(2) 0.0151(15) -0.0091(17) 0.0169(16)
O3 0.073(3) 0.0266(17) 0.049(2) -0.0013(15) -0.0227(19) 0.0075(17)
O4' 0.060(5) 0.025(3) 0.052(4) 0.004(3) 0.021(4) 0.023(3)
O4 0.048(4) 0.015(3) 0.036(3) 0.000(2) 0.016(3) 0.008(3)
O5 0.033(3) 0.040(4) 0.047(4) 0.007(3) -0.008(3) 0.014(3)
O5' 0.076(5) 0.025(3) 0.038(4) 0.007(3) 0.032(4) 0.014(3)
O6' 0.031(3) 0.033(3) 0.054(4) -0.002(3) -0.001(3) -0.002(3)
O6 0.040(4) 0.024(3) 0.040(3) 0.007(3) 0.025(3) 0.011(3)
F1 0.186(5) 0.075(3) 0.087(3) 0.040(2) 0.079(3) 0.098(3)
F2 0.083(2) 0.0354(15) 0.069(2) 0.0297(15) 0.0343(18) 0.0271(16)
F3 0.043(2) 0.203(6) 0.180(5) 0.107(5) 0.043(3) 0.040(3)
F4 0.032(3) 0.048(3) 0.038(3) 0.004(2) -0.004(2) 0.014(2)
F5 0.0645(19) 0.0277(13) 0.0537(17) 0.0079(12) 0.0416(15) 0.0127(13)
F6 0.0576(18) 0.0210(12) 0.0626(18) 0.0012(12) 0.0370(15) 0.0087(12)
F7 0.024(3) 0.029(3) 0.059(3) 0.001(2) 0.003(2) 0.001(2)
Cl1B 0.0168(4) 0.0260(4) 0.0264(4) -0.0048(4) 0.0064(3) 0.0057(3)

loop_
_atom_type_symbol
_atom_type_description
_atom_type_scat_dispersion_real
_atom_type_scat_dispersion_imag
_atom_type_scat_source
C C 0.0033 0.0016 'International Tables Vol C Tables 4.2.6.8 and 6.1.1.4'
N N 0.0061 0.0033 'International Tables Vol C Tables 4.2.6.8 and 6.1.1.4'
Cl Cl 0.1484 0.1585 'International Tables Vol C Tables 4.2.6.8 and 6.1.1.4'
Rh Rh -1.1178 0.9187 'International Tables Vol C Tables 4.2.6.8 and 6.1.1.4'
S S 0.1246 0.1234 'International Tables Vol C Tables 4.2.6.8 and 6.1.1.4'
O O 0.0106 0.006 'International Tables Vol C Tables 4.2.6.8 and 6.1.1.4'
F F 0.0171 0.0103 'International Tables Vol C Tables 4.2.6.8 and 6.1.1.4'
H H 0 0 'International Tables Vol C Tables 4.2.6.8 and 6.1.1.4'

loop_
_geom_angle_atom_site_label_1
_geom_angle_atom_site_label_2
_geom_angle_atom_site_label_3
_geom_angle
N1A C1A N2A 104.2(3)
N1A C1A Rh1A 123.0(2)
N2A C1A Rh1A 132.4(2)
N1B C1B N2B 104.2(3)
N1B C1B Rh1B 122.5(2)
N2B C1B Rh1B 133.1(3)
C3A C2A N1A 106.5(3)
C3A C2A H2A 126.7
N1A C2A H2A 126.7
C3B C2B N1B 106.3(3)
C3B C2B H2B 126.9
N1B C2B H2B 126.9
C2A C3A N2A 107.9(3)
C2A C3A N3A 126.0(3)
N2A C3A N3A 126.1(3)
C2B C3B N2B 108.0(3)
C2B C3B N3B 126.0(3)
N2B C3B N3B 126.0(3)
N3A C4A H4A1 109.5
N3A C4A H4A2 109.5
H4A1 C4A H4A2 109.5
N3A C4A H4A3 109.5
H4A1 C4A H4A3 109.5
H4A2 C4A H4A3 109.5
N3B C4B H4B1 109.5
N3B C4B H4B2 109.5
H4B1 C4B H4B2 109.5
N3B C4B H4B3 109.5
H4B1 C4B H4B3 109.5
H4B2 C4B H4B3 109.5
N3A C5A H5A1 109.5
N3A C5A H5A2 109.5
H5A1 C5A H5A2 109.5
N3A C5A H5A3 109.5
H5A1 C5A H5A3 109.5
H5A2 C5A H5A3 109.5
N3B C5B H5B1 109.5
N3B C5B H5B2 109.5
H5B1 C5B H5B2 109.5
N3B C5B H5B3 109.5
H5B1 C5B H5B3 109.5
H5B2 C5B H5B3 109.5
N3A C6A H6A1 109.5
N3A C6A H6A2 109.5
H6A1 C6A H6A2 109.5
N3A C6A H6A3 109.5
H6A1 C6A H6A3 109.5
H6A2 C6A H6A3 109.5
N3B C6B H6B1 109.5
N3B C6B H6B2 109.5
H6B1 C6B H6B2 109.5
N3B C6B H6B3 109.5
H6B1 C6B H6B3 109.5
H6B2 C6B H6B3 109.5
C16A C11A C12A 122.5(3)
C16A C11A N1A 120.2(3)
C12A C11A N1A 117.3(3)
C16B C11B C12B 122.2(3)
C16B C11B N1B 119.7(3)
C12B C11B N1B 118.1(3)
C13A C12A C11A 117.3(3)
C13A C12A C17A 119.9(3)
C11A C12A C17A 122.7(3)
C13B C12B C11B 116.8(4)
C13B C12B C17B 120.8(4)
C11B C12B C17B 122.4(4)
C14A C13A C12A 122.2(4)
C14A C13A H13A 118.9
C12A C13A H13A 118.9
C14B C13B C12B 122.4(4)
C14B C13B H13B 118.8
C12B C13B H13B 118.8
C13A C14A C15A 118.6(4)
C13A C14A C18A 121.7(4)
C15A C14A C18A 119.7(4)
C13B C14B C15B 118.6(4)
C13B C14B C18B 121.0(5)
C15B C14B C18B 120.4(5)
C14A C15A C16A 121.8(4)
C14A C15A H15A 119.1
C16A C15A H15A 119.1
C14B C15B C16B 122.2(4)
C14B C15B H15B 118.9
C16B C15B H15B 118.9
C11A C16A C15A 117.4(3)
C11A C16A C19A 123.0(3)
C15A C16A C19A 119.5(3)
C11B C16B C15B 117.3(4)
C11B C16B C19B 122.9(3)
C15B C16B C19B 119.8(4)
C12A C17A H17A 109.5
C12A C17A H17B 109.5
H17A C17A H17B 109.5
C12A C17A H17C 109.5
H17A C17A H17C 109.5
H17B C17A H17C 109.5
C12B C17B H17D 109.5
C12B C17B H17E 109.5
H17D C17B H17E 109.5
C12B C17B H17F 109.5
H17D C17B H17F 109.5
H17E C17B H17F 109.5
C14A C18A H18A 109.5
C14A C18A H18B 109.5
H18A C18A H18B 109.5
C14A C18A H18C 109.5
H18A C18A H18C 109.5
H18B C18A H18C 109.5
C14B C18B H18D 109.5
C14B C18B H18E 109.5
H18D C18B H18E 109.5
C14B C18B H18F 109.5
H18D C18B H18F 109.5
H18E C18B H18F 109.5
C16A C19A H19A 109.5
C16A C19A H19B 109.5
H19A C19A H19B 109.5
C16A C19A H19C 109.5
H19A C19A H19C 109.5
H19B C19A H19C 109.5
C16B C19B H19D 109.5
C16B C19B H19E 109.5
H19D C19B H19E 109.5
C16B C19B H19F 109.5
H19D C19B H19F 109.5
H19E C19B H19F 109.5
C26A C21A C22A 122.2(3)
C26A C21A N2A 118.3(3)
C22A C21A N2A 119.5(3)
C22B C21B C26B 122.0(4)
C22B C21B N2B 119.1(3)
C26B C21B N2B 118.8(4)
C23A C22A C21A 117.7(3)
C23A C22A C27A 119.0(3)
C21A C22A C27A 123.2(3)
C23B C22B C21B 117.6(4)
C23B C22B C27B 119.8(4)
C21B C22B C27B 122.5(3)
C24A C23A C22A 121.7(4)
C24A C23A H23A 119.1
C22A C23A H23A 119.1
C24B C23B C22B 121.1(5)
C24B C23B H23B 119.5
C22B C23B H23B 119.5
C23A C24A C25A 118.8(4)
C23A C24A C28A 120.4(4)
C25A C24A C28A 120.8(4)
C25B C24B C23B 119.3(4)
C25B C24B C28B 120.6(5)
C23B C24B C28B 120.1(6)
C26A C25A C24A 121.6(4)
C26A C25A H25A 119.2
C24A C25A H25A 119.2
C24B C25B C26B 122.3(4)
C24B C25B H25B 118.8
C26B C25B H25B 118.8
C25A C26A C21A 117.9(4)
C25A C26A C29A 120.0(4)
C21A C26A C29A 122.1(3)
C25B C26B C21B 117.7(4)
C25B C26B C29B 120.2(4)
C21B C26B C29B 122.1(4)
C22A C27A H27A 109.5
C22A C27A H27B 109.5
H27A C27A H27B 109.5
C22A C27A H27C 109.5
H27A C27A H27C 109.5
H27B C27A H27C 109.5
C22B C27B H27D 109.5
C22B C27B H27E 109.5
H27D C27B H27E 109.5
C22B C27B H27F 109.5
H27D C27B H27F 109.5
H27E C27B H27F 109.5
C24A C28A H28A 109.5
C24A C28A H28B 109.5
H28A C28A H28B 109.5
C24A C28A H28C 109.5
H28A C28A H28C 109.5
H28B C28A H28C 109.5
C24B C28B H28D 109.5
C24B C28B H28E 109.5
H28D C28B H28E 109.5
C24B C28B H28F 109.5
H28D C28B H28F 109.5
H28E C28B H28F 109.5
C26A C29A H29A 109.5
C26A C29A H29B 109.5
H29A C29A H29B 109.5
C26A C29A H29C 109.5
H29A C29A H29C 109.5
H29B C29A H29C 109.5
C26B C29B H29D 109.5
C26B C29B H29E 109.5
H29D C29B H29E 109.5
C26B C29B H29F 109.5
H29D C29B H29F 109.5
H29E C29B H29F 109.5
C32A C31A C38A 126.2(3)
C32A C31A Rh1A 71.5(2)
C38A C31A Rh1A 111.5(2)
C32A C31A H31A 120(2)
C38A C31A H31A 110(2)
Rh1A C31A H31A 109(2)
C32B C31B C38B 125.9(4)
C32B C31B Rh1B 71.4(2)
C38B C31B Rh1B 111.5(3)
C32B C31B H31B 116(2)
C38B C31B H31B 114(2)
Rh1B C31B H31B 107(2)
C31A C32A C33A 123.5(3)
C31A C32A Rh1A 70.3(2)
C33A C32A Rh1A 112.8(2)
C31A C32A H32A 112(2)
C33A C32A H32A 119(2)
Rh1A C32A H32A 107(2)
C31B C32B C33B 123.1(3)
C31B C32B Rh1B 70.1(2)
C33B C32B Rh1B 113.0(2)
C31B C32B H32B 116(2)
C33B C32B H32B 116(2)
Rh1B C32B H32B 108(2)
C32A C33A C34A 113.1(3)
C32A C33A H33A 109
C34A C33A H33A 109
C32A C33A H33B 109
C34A C33A H33B 109
H33A C33A H33B 107.8
C32B C33B C34B 112.5(3)
C32B C33B H33C 109.1
C34B C33B H33C 109.1
C32B C33B H33D 109.1
C34B C33B H33D 109.1
H33C C33B H33D 107.8
C35A C34A C33A 112.5(3)
C35A C34A H34A 109.1
C33A C34A H34A 109.1
C35A C34A H34B 109.1
C33A C34A H34B 109.1
H34A C34A H34B 107.8
C35B C34B C33B 113.1(3)
C35B C34B H34C 109
C33B C34B H34C 109
C35B C34B H34D 109
C33B C34B H34D 109
H34C C34B H34D 107.8
C36A C35A C34A 125.4(4)
C36A C35A Rh1A 74.0(2)
C34A C35A Rh1A 109.3(3)
C36A C35A H35A 121(2)
C34A C35A H35A 112(2)
Rh1A C35A H35A 99(2)
C36B C35B C34B 126.0(4)
C36B C35B Rh1B 73.7(2)
C34B C35B Rh1B 108.6(2)
C36B C35B H35B 121(2)
C34B C35B H35B 111(2)
Rh1B C35B H35B 104(2)
C35A C36A C37A 124.3(4)
C35A C36A Rh1A 69.5(2)
C37A C36A Rh1A 112.7(2)
C35A C36A H36A 119(2)
C37A C36A H36A 115(2)
Rh1A C36A H36A 102(2)
C35B C36B C37B 123.8(4)
C35B C36B Rh1B 69.9(2)
C37B C36B Rh1B 111.9(3)
C35B C36B H36B 121(2)
C37B C36B H36B 113(2)
Rh1B C36B H36B 105(2)
C36A C37A C38A 111.7(3)
C36A C37A H37A 109.3
C38A C37A H37A 109.3
C36A C37A H37B 109.3
C38A C37A H37B 109.3
H37A C37A H37B 107.9
C36B C37B C38B 112.5(3)
C36B C37B H37C 109.1
C38B C37B H37C 109.1
C36B C37B H37D 109.1
C38B C37B H37D 109.1
H37C C37B H37D 107.8
C31A C38A C37A 113.4(3)
C31A C38A H38A 108.9
C37A C38A H38A 108.9
C31A C38A H38B 108.9
C37A C38A H38B 108.9
H38A C38A H38B 107.7
C31B C38B C37B 113.1(4)
C31B C38B H38C 109
C37B C38B H38C 109
C31B C38B H38D 109
C37B C38B H38D 109
H38C C38B H38D 107.8
F1 C50 F3 107.7(6)
F1 C50 F2 106.7(5)
F3 C50 F2 108.2(5)
F1 C50 S1 111.4(4)
F3 C50 S1 111.1(5)
F2 C50 S1 111.5(4)
C51 C51' F7 167.9(8)
C51 C51' F5 62.6(5)
F7 C51' F5 115.0(6)
C51 C51' F6 58.1(5)
F7 C51' F6 111.8(6)
F5 C51' F6 95.7(5)
C51 C51' O5 125.1(7)
F7 C51' O5 65.8(5)
F5 C51' O5 134.4(6)
F6 C51' O5 127.6(6)
C51 C51' S2 77.1(5)
F7 C51' S2 114.0(6)
F5 C51' S2 110.7(5)
F6 C51' S2 108.0(4)
O5 C51' S2 48.2(3)
C51' C51 F6 70.0(5)
C51' C51 F4 174.4(8)
F6 C51 F4 115.3(6)
C51' C51 F5 65.0(5)
F6 C51 F5 104.0(5)
F4 C51 F5 114.2(6)
C51' C51 S2 64.0(5)
F6 C51 S2 106.6(5)
F4 C51 S2 111.6(5)
F5 C51 S2 104.2(4)
C1A N1A C2A 111.8(3)
C1A N1A C11A 126.9(3)
C2A N1A C11A 121.0(3)
C1B N1B C2B 111.9(3)
C1B N1B C11B 124.3(3)
C2B N1B C11B 123.5(3)
C1A N2A C3A 109.6(3)
C1A N2A C21A 122.9(3)
C3A N2A C21A 127.4(3)
C1B N2B C3B 109.7(3)
C1B N2B C21B 121.8(3)
C3B N2B C21B 128.4(3)
C3A N3A C6A 111.5(3)
C3A N3A C5A 113.9(3)
C6A N3A C5A 109.1(3)
C3A N3A C4A 107.8(3)
C6A N3A C4A 107.3(3)
C5A N3A C4A 107.0(3)
C3B N3B C4B 108.1(3)
C3B N3B C6B 110.8(3)
C4B N3B C6B 108.1(3)
C3B N3B C5B 113.3(3)
C4B N3B C5B 107.3(3)
C6B N3B C5B 109.1(3)
C1A Rh1A C31A 98.46(13)
C1A Rh1A C32A 95.56(13)
C31A Rh1A C32A 38.27(15)
C1A Rh1A C35A 152.01(15)
C31A Rh1A C35A 96.68(15)
C32A Rh1A C35A 82.08(15)
C1A Rh1A C36A 170.82(14)
C31A Rh1A C36A 80.37(14)
C32A Rh1A C36A 89.13(14)
C35A Rh1A C36A 36.55(15)
C1A Rh1A Cl1A 87.94(9)
C31A Rh1A Cl1A 152.21(11)
C32A Rh1A Cl1A 168.20(12)
C35A Rh1A Cl1A 89.53(11)
C36A Rh1A Cl1A 89.03(10)
C1B Rh1B C31B 99.23(14)
C1B Rh1B C32B 95.61(13)
C31B Rh1B C32B 38.54(14)
C1B Rh1B C35B 150.73(15)
C31B Rh1B C35B 96.72(15)
C32B Rh1B C35B 81.91(14)
C1B Rh1B C36B 171.89(14)
C31B Rh1B C36B 80.68(16)
C32B Rh1B C36B 89.34(14)
C35B Rh1B C36B 36.45(15)
C1B Rh1B Cl1B 87.74(9)
C31B Rh1B Cl1B 150.09(11)
C32B Rh1B Cl1B 169.99(10)
C35B Rh1B Cl1B 90.55(11)
C36B Rh1B Cl1B 88.45(11)
O3 S1 O1 114.6(2)
O3 S1 O2 115.6(2)
O1 S1 O2 114.2(2)
O3 S1 C50 105.0(3)
O1 S1 C50 102.9(2)
O2 S1 C50 102.3(2)
O4 S2 O6' 61.6(4)
O4 S2 O5 121.7(4)
O6' S2 O5 170.5(4)
O4 S2 O5' 132.1(4)
O6' S2 O5' 119.3(5)
O5 S2 O5' 66.2(4)
O4 S2 O6 115.2(4)
O6' S2 O6 68.7(4)
O5 S2 O6 114.4(4)
O5' S2 O6 51.9(4)
O4 S2 O4' 50.8(4)
O6' S2 O4' 112.3(4)
O5 S2 O4' 71.1(4)
O5' S2 O4' 107.9(4)
O6 S2 O4' 142.9(3)
O4 S2 C51' 118.4(4)
O6' S2 C51' 108.7(4)
O5 S2 C51' 61.8(4)
O5' S2 C51' 106.7(4)
O6 S2 C51' 114.9(3)
O4' S2 C51' 100.2(4)
O4 S2 C51 101.8(3)
O6' S2 C51 69.9(4)
O5 S2 C51 100.6(3)
O5' S2 C51 124.2(4)
O6 S2 C51 97.1(3)
O4' S2 C51 118.5(3)
C51' S2 C51 38.9(3)
O4 O4' S2 56.4(4)
O4 O4' O5 106.4(5)
S2 O4' O5 50.2(3)
O4' O4 S2 72.8(4)
O4' O4 O6' 132.2(6)
S2 O4 O6' 59.5(4)
S2 O5 O5' 57.8(4)
S2 O5 F7 117.2(4)
O5' O5 F7 133.7(5)
S2 O5 C51' 70.0(4)
O5' O5 C51' 106.8(5)
F7 O5 C51' 47.2(4)
S2 O5 O4' 58.6(3)
O5' O5 O4' 95.1(5)
F7 O5 O4' 122.4(5)
C51' O5 O4' 98.0(5)
O6 O5' S2 66.5(4)
O6 O5' O5 118.4(6)
S2 O5' O5 56.0(3)
S2 O6' O4 58.9(4)
S2 O6' O6 59.3(4)
O4 O6' O6 106.0(5)
O5' O6 S2 61.6(4)
O5' O6 O6' 112.4(5)
S2 O6 O6' 52.0(3)
C51 F5 C51' 52.4(4)
C51 F6 C51' 52.0(4)
C51' F7 O5 67.0(4)

loop_
_geom_bond_atom_site_label_1
_geom_bond_atom_site_label_2
_geom_bond_distance
C1A N1A 1.367(4)
C1A N2A 1.372(4)
C1A Rh1A 2.057(3)
C1B N1B 1.368(4)
C1B N2B 1.369(4)
C1B Rh1B 2.059(3)
C2A C3A 1.336(5)
C2A N1A 1.381(4)
C2A H2A 0.95
C2B C3B 1.343(5)
C2B N1B 1.377(4)
C2B H2B 0.95
C3A N2A 1.404(4)
C3A N3A 1.467(4)
C3B N2B 1.398(4)
C3B N3B 1.472(4)
C4A N3A 1.515(4)
C4A H4A1 0.98
C4A H4A2 0.98
C4A H4A3 0.98
C4B N3B 1.509(5)
C4B H4B1 0.98
C4B H4B2 0.98
C4B H4B3 0.98
C5A N3A 1.514(4)
C5A H5A1 0.98
C5A H5A2 0.98
C5A H5A3 0.98
C5B N3B 1.515(5)
C5B H5B1 0.98
C5B H5B2 0.98
C5B H5B3 0.98
C6A N3A 1.511(4)
C6A H6A1 0.98
C6A H6A2 0.98
C6A H6A3 0.98
C6B N3B 1.511(5)
C6B H6B1 0.98
C6B H6B2 0.98
C6B H6B3 0.98
C11A C16A 1.391(5)
C11A C12A 1.402(5)
C11A N1A 1.456(4)
C11B C16B 1.390(5)
C11B C12B 1.404(5)
C11B N1B 1.444(4)
C12A C13A 1.385(5)
C12A C17A 1.504(5)
C12B C13B 1.400(6)
C12B C17B 1.499(6)
C13A C14A 1.382(6)
C13A H13A 0.95
C13B C14B 1.373(7)
C13B H13B 0.95
C14A C15A 1.388(6)
C14A C18A 1.529(6)
C14B C15B 1.376(7)
C14B C18B 1.510(6)
C15A C16A 1.394(5)
C15A H15A 0.95
C15B C16B 1.398(5)
C15B H15B 0.95
C16A C19A 1.500(5)
C16B C19B 1.503(5)
C17A H17A 0.98
C17A H17B 0.98
C17A H17C 0.98
C17B H17D 0.98
C17B H17E 0.98
C17B H17F 0.98
C18A H18A 0.98
C18A H18B 0.98
C18A H18C 0.98
C18B H18D 0.98
C18B H18E 0.98
C18B H18F 0.98
C19A H19A 0.98
C19A H19B 0.98
C19A H19C 0.98
C19B H19D 0.98
C19B H19E 0.98
C19B H19F 0.98
C21A C26A 1.394(5)
C21A C22A 1.401(5)
C21A N2A 1.458(4)
C21B C22B 1.401(6)
C21B C26B 1.401(5)
C21B N2B 1.445(5)
C22A C23A 1.397(5)
C22A C27A 1.509(5)
C22B C23B 1.397(5)
C22B C27B 1.503(5)
C23A C24A 1.386(6)
C23A H23A 0.95
C23B C24B 1.396(7)
C23B H23B 0.95
C24A C25A 1.396(6)
C24A C28A 1.514(5)
C24B C25B 1.369(8)
C24B C28B 1.514(7)
C25A C26A 1.393(5)
C25A H25A 0.95
C25B C26B 1.382(7)
C25B H25B 0.95
C26A C29A 1.505(5)
C26B C29B 1.508(7)
C27A H27A 0.98
C27A H27B 0.98
C27A H27C 0.98
C27B H27D 0.98
C27B H27E 0.98
C27B H27F 0.98
C28A H28A 0.98
C28A H28B 0.98
C28A H28C 0.98
C28B H28D 0.98
C28B H28E 0.98
C28B H28F 0.98
C29A H29A 0.98
C29A H29B 0.98
C29A H29C 0.98
C29B H29D 0.98
C29B H29E 0.98
C29B H29F 0.98
C31A C32A 1.390(6)
C31A C38A 1.512(5)
C31A Rh1A 2.112(4)
C31A H31A 0.969(10)
C31B C32B 1.401(5)
C31B C38B 1.513(5)
C31B Rh1B 2.114(4)
C31B H31B 0.969(10)
C32A C33A 1.528(5)
C32A Rh1A 2.127(4)
C32A H32A 0.969(10)
C32B C33B 1.523(5)
C32B Rh1B 2.131(4)
C32B H32B 0.970(10)
C33A C34A 1.538(6)
C33A H33A 0.99
C33A H33B 0.99
C33B C34B 1.532(6)
C33B H33C 0.99
C33B H33D 0.99
C34A C35A 1.517(5)
C34A H34A 0.99
C34A H34B 0.99
C34B C35B 1.512(5)
C34B H34C 0.99
C34B H34D 0.99
C35A C36A 1.372(6)
C35A Rh1A 2.158(4)
C35A H35A 0.971(10)
C35B C36B 1.370(6)
C35B Rh1B 2.164(4)
C35B H35B 0.965(10)
C36A C37A 1.504(5)
C36A Rh1A 2.214(3)
C36A H36A 0.970(10)
C36B C37B 1.513(6)
C36B Rh1B 2.212(4)
C36B H36B 0.965(10)
C37A C38A 1.530(6)
C37A H37A 0.99
C37A H37B 0.99
C37B C38B 1.520(7)
C37B H37C 0.99
C37B H37D 0.99
C38A H38A 0.99
C38A H38B 0.99
C38B H38C 0.99
C38B H38D 0.99
C50 F1 1.303(7)
C50 F3 1.323(7)
C50 F2 1.338(6)
C50 S1 1.812(6)
C51' C51 1.236(11)
C51' F7 1.321(9)
C51' F5 1.414(8)
C51' F6 1.474(8)
C51' O5 1.657(10)
C51' S2 1.767(7)
C51 F6 1.332(8)
C51 F4 1.334(9)
C51 F5 1.386(8)
C51 S2 1.916(7)
Cl1A Rh1A 2.3756(9)
Rh1B Cl1B 2.3703(9)
S1 O3 1.430(3)
S1 O1 1.433(3)
S1 O2 1.448(3)
S2 O4 1.358(5)
S2 O6' 1.366(6)
S2 O5 1.402(6)
S2 O5' 1.430(6)
S2 O6 1.492(6)
S2 O4' 1.559(6)
O4' O4 1.265(9)
O4' O5 1.727(9)
O4 O6' 1.395(9)
O5 O5' 1.547(9)
O5 F7 1.642(8)
O5' O6 1.281(10)
O6' O6 1.616(9)

loop_
_geom_torsion_atom_site_label_1
_geom_torsion_atom_site_label_2
_geom_torsion_atom_site_label_3
_geom_torsion_atom_site_label_4
_geom_torsion
N1A C2A C3A N2A 0.7(4)
N1A C2A C3A N3A -177.1(3)
N1B C2B C3B N2B 0.7(4)
N1B C2B C3B N3B -176.7(3)
C16A C11A C12A C13A 3.9(5)
N1A C11A C12A C13A -179.9(3)
C16A C11A C12A C17A -175.1(3)
N1A C11A C12A C17A 1.2(5)
C16B C11B C12B C13B 6.7(5)
N1B C11B C12B C13B -173.3(3)
C16B C11B C12B C17B -173.3(3)
N1B C11B C12B C17B 6.7(5)
C11A C12A C13A C14A -1.5(6)
C17A C12A C13A C14A 177.5(4)
C11B C12B C13B C14B -1.0(6)
C17B C12B C13B C14B 179.0(4)
C12A C13A C14A C15A -0.4(7)
C12A C13A C14A C18A 179.8(5)
C12B C13B C14B C15B -3.7(7)
C12B C13B C14B C18B 176.3(4)
C13A C14A C15A C16A 0.1(7)
C18A C14A C15A C16A 179.9(5)
C13B C14B C15B C16B 3.1(6)
C18B C14B C15B C16B -176.9(4)
C12A C11A C16A C15A -4.2(5)
N1A C11A C16A C15A 179.7(3)
C12A C11A C16A C19A 172.9(3)
N1A C11A C16A C19A -3.3(5)
C14A C15A C16A C11A 2.1(6)
C14A C15A C16A C19A -175.1(4)
C12B C11B C16B C15B -7.3(5)
N1B C11B C16B C15B 172.7(3)
C12B C11B C16B C19B 170.9(3)
N1B C11B C16B C19B -9.0(5)
C14B C15B C16B C11B 2.3(6)
C14B C15B C16B C19B -176.0(4)
C26A C21A C22A C23A -3.1(5)
N2A C21A C22A C23A -180.0(3)
C26A C21A C22A C27A 173.9(3)
N2A C21A C22A C27A -3.0(5)
C26B C21B C22B C23B -2.6(6)
N2B C21B C22B C23B -178.1(4)
C26B C21B C22B C27B 174.5(4)
N2B C21B C22B C27B -0.9(6)
C21A C22A C23A C24A 1.3(6)
C27A C22A C23A C24A -175.8(4)
C21B C22B C23B C24B 1.0(7)
C27B C22B C23B C24B -176.2(4)
C22A C23A C24A C25A 0.5(6)
C22A C23A C24A C28A -177.9(4)
C22B C23B C24B C25B 0.8(8)
C22B C23B C24B C28B -177.9(6)
C23A C24A C25A C26A -0.7(6)
C28A C24A C25A C26A 177.8(4)
C23B C24B C25B C26B -1.1(8)
C28B C24B C25B C26B 177.6(6)
C24A C25A C26A C21A -1.0(6)
C24A C25A C26A C29A 178.0(4)
C22A C21A C26A C25A 2.9(5)
N2A C21A C26A C25A 179.8(3)
C22A C21A C26A C29A -176.1(3)
N2A C21A C26A C29A 0.9(5)
C24B C25B C26B C21B -0.4(7)
C24B C25B C26B C29B 178.0(5)
C22B C21B C26B C25B 2.4(6)
N2B C21B C26B C25B 177.8(4)
C22B C21B C26B C29B -176.0(4)
N2B C21B C26B C29B -0.5(6)
C38A C31A C32A C33A -1.4(6)
Rh1A C31A C32A C33A -104.9(3)
C38A C31A C32A Rh1A 103.5(4)
C38B C31B C32B C33B -1.4(6)
Rh1B C31B C32B C33B -105.0(3)
C38B C31B C32B Rh1B 103.6(4)
C31A C32A C33A C34A 90.5(5)
Rh1A C32A C33A C34A 9.7(4)
C31B C32B C33B C34B 91.5(4)
Rh1B C32B C33B C34B 11.0(4)
C32A C33A C34A C35A -30.0(5)
C32B C33B C34B C35B -31.7(5)
C33A C34A C35A C36A -48.5(5)
C33A C34A C35A Rh1A 35.2(4)
C33B C34B C35B C36B -46.7(5)
C33B C34B C35B Rh1B 36.3(4)
C34A C35A C36A C37A -1.5(6)
Rh1A C35A C36A C37A -104.1(3)
C34A C35A C36A Rh1A 102.5(4)
C34B C35B C36B C37B -2.0(6)
Rh1B C35B C36B C37B -103.5(4)
C34B C35B C36B Rh1B 101.4(4)
C35A C36A C37A C38A 93.3(4)
Rh1A C36A C37A C38A 13.3(4)
C35B C36B C37B C38B 93.0(5)
Rh1B C36B C37B C38B 13.2(4)
C32A C31A C38A C37A -46.2(5)
Rh1A C31A C38A C37A 36.0(4)
C36A C37A C38A C31A -32.1(5)
C32B C31B C38B C37B -46.6(5)
Rh1B C31B C38B C37B 35.5(4)
C36B C37B C38B C31B -31.8(5)
F7 C51' C51 F6 -36(4)
F5 C51' C51 F6 -117.1(4)
O5 C51' C51 F6 116.1(8)
S2 C51' C51 F6 121.1(4)
F7 C51' C51 F5 82(4)
F6 C51' C51 F5 117.1(4)
O5 C51' C51 F5 -126.8(8)
S2 C51' C51 F5 -121.9(4)
F7 C51' C51 S2 -157(4)
F5 C51' C51 S2 121.9(4)
F6 C51' C51 S2 -121.1(4)
O5 C51' C51 S2 -4.9(6)
N2A C1A N1A C2A -0.4(4)
Rh1A C1A N1A C2A 173.6(2)
N2A C1A N1A C11A -173.1(3)
Rh1A C1A N1A C11A 0.9(5)
C3A C2A N1A C1A -0.2(4)
C3A C2A N1A C11A 173.0(3)
C16A C11A N1A C1A -75.7(4)
C12A C11A N1A C1A 108.0(4)
C16A C11A N1A C2A 112.2(4)
C12A C11A N1A C2A -64.1(4)
N2B C1B N1B C2B -1.0(4)
Rh1B C1B N1B C2B 174.0(2)
N2B C1B N1B C11B -174.3(3)
Rh1B C1B N1B C11B 0.7(4)
C3B C2B N1B C1B 0.2(4)
C3B C2B N1B C11B 173.5(3)
C16B C11B N1B C1B -75.9(4)
C12B C11B N1B C1B 104.1(4)
C16B C11B N1B C2B 111.6(4)
C12B C11B N1B C2B -68.4(4)
N1A C1A N2A C3A 0.8(3)
Rh1A C1A N2A C3A -172.3(2)
N1A C1A N2A C21A 177.2(3)
Rh1A C1A N2A C21A 4.0(5)
C2A C3A N2A C1A -1.0(4)
N3A C3A N2A C1A 176.9(3)
C2A C3A N2A C21A -177.1(3)
N3A C3A N2A C21A 0.7(5)
C26A C21A N2A C1A -79.2(4)
C22A C21A N2A C1A 97.9(4)
C26A C21A N2A C3A 96.5(4)
C22A C21A N2A C3A -86.5(4)
N1B C1B N2B C3B 1.5(4)
Rh1B C1B N2B C3B -172.8(3)
N1B C1B N2B C21B 178.0(3)
Rh1B C1B N2B C21B 3.8(5)
C2B C3B N2B C1B -1.4(4)
N3B C3B N2B C1B 176.1(3)
C2B C3B N2B C21B -177.7(3)
N3B C3B N2B C21B -0.2(6)
C22B C21B N2B C1B 95.2(4)
C26B C21B N2B C1B -80.4(4)
C22B C21B N2B C3B -89.0(5)
C26B C21B N2B C3B 95.4(4)
C2A C3A N3A C6A 113.6(4)
N2A C3A N3A C6A -63.8(4)
C2A C3A N3A C5A -122.4(4)
N2A C3A N3A C5A 60.1(4)
C2A C3A N3A C4A -3.9(4)
N2A C3A N3A C4A 178.7(3)
C2B C3B N3B C4B -5.9(5)
N2B C3B N3B C4B 177.1(3)
C2B C3B N3B C6B 112.4(4)
N2B C3B N3B C6B -64.6(5)
C2B C3B N3B C5B -124.7(4)
N2B C3B N3B C5B 58.3(5)
F1 C50 S1 O3 -175.5(4)
F3 C50 S1 O3 -55.4(5)
F2 C50 S1 O3 65.4(5)
F1 C50 S1 O1 64.3(4)
F3 C50 S1 O1 -175.6(5)
F2 C50 S1 O1 -54.8(5)
F1 C50 S1 O2 -54.5(5)
F3 C50 S1 O2 65.6(5)
F2 C50 S1 O2 -173.5(4)
C51 C51' S2 O4 72.6(6)
F7 C51' S2 O4 -112.6(6)
F5 C51' S2 O4 18.9(7)
F6 C51' S2 O4 122.4(5)
O5 C51' S2 O4 -112.8(5)
C51 C51' S2 O6' 5.5(6)
F7 C51' S2 O6' -179.8(6)
F5 C51' S2 O6' -48.3(6)
F6 C51' S2 O6' 55.3(6)
O5 C51' S2 O6' -179.9(5)
C51 C51' S2 O5 -174.6(7)
F7 C51' S2 O5 0.2(5)
F5 C51' S2 O5 131.7(6)
F6 C51' S2 O5 -124.7(6)
C51 C51' S2 O5' -124.3(6)
F7 C51' S2 O5' 50.5(7)
F5 C51' S2 O5' -178.0(5)
F6 C51' S2 O5' -74.4(6)
O5 C51' S2 O5' 50.3(5)
C51 C51' S2 O6 -69.1(6)
F7 C51' S2 O6 105.7(6)
F5 C51' S2 O6 -122.8(5)
F6 C51' S2 O6 -19.2(6)
O5 C51' S2 O6 105.5(5)
C51 C51' S2 O4' 123.4(5)
F7 C51' S2 O4' -61.9(6)
F5 C51' S2 O4' 69.6(6)
F6 C51' S2 O4' 173.2(5)
O5 C51' S2 O4' -62.0(5)
F7 C51' S2 C51 174.8(9)
F5 C51' S2 C51 -53.7(5)
F6 C51' S2 C51 49.8(5)
O5 C51' S2 C51 174.6(7)
O6' S2 O4' O4 -3.4(5)
O5 S2 O4' O4 -173.9(5)
O5' S2 O4' O4 130.1(5)
O6 S2 O4' O4 80.4(7)
C51' S2 O4' O4 -118.5(4)
C51 S2 O4' O4 -81.8(5)
O4 S2 O4' O5 173.9(5)
O6' S2 O4' O5 170.5(4)
O5' S2 O4' O5 -56.0(4)
O6 S2 O4' O5 -105.7(6)
C51' S2 O4' O5 55.3(4)
C51 S2 O4' O5 92.0(4)
O5 O4' O4 S2 -4.9(4)
S2 O4' O4 O6' 4.1(7)
O5 O4' O4 O6' -0.8(10)
O6' S2 O4 O4' 176.5(6)
O5 S2 O4 O4' 6.8(6)
O5' S2 O4 O4' -78.5(7)
O6 S2 O4 O4' -138.9(4)
C51' S2 O4 O4' 79.5(5)
C51 S2 O4 O4' 117.3(4)
O5 S2 O4 O6' -169.6(5)
O5' S2 O4 O6' 105.1(6)
O6 S2 O4 O6' 44.6(5)
O4' S2 O4 O6' -176.5(6)
C51' S2 O4 O6' -96.9(5)
C51 S2 O4 O6' -59.1(4)
O4 S2 O5 O5' -126.0(4)
O6 S2 O5 O5' 20.0(4)
O4' S2 O5 O5' -120.4(4)
C51' S2 O5 O5' 126.3(5)
C51 S2 O5 O5' 122.9(4)
O4 S2 O5 F7 107.5(5)
O5' S2 O5 F7 -126.5(6)
O6 S2 O5 F7 -106.5(5)
O4' S2 O5 F7 113.1(6)
C51' S2 O5 F7 -0.1(5)
C51 S2 O5 F7 -3.6(6)
O4 S2 O5 C51' 107.7(4)
O5' S2 O5 C51' -126.3(5)
O6 S2 O5 C51' -106.4(4)
O4' S2 O5 C51' 113.3(4)
C51 S2 O5 C51' -3.5(4)
O4 S2 O5 O4' -5.6(5)
O5' S2 O5 O4' 120.4(4)
O6 S2 O5 O4' 140.4(4)
C51' S2 O5 O4' -113.3(4)
C51 S2 O5 O4' -116.7(4)
C51 C51' O5 S2 6.5(8)
F7 C51' O5 S2 -179.8(5)
F5 C51' O5 S2 -77.9(8)
F6 C51' O5 S2 80.5(7)
C51 C51' O5 O5' -38.9(10)
F7 C51' O5 O5' 134.8(6)
F5 C51' O5 O5' -123.2(8)
F6 C51' O5 O5' 35.1(8)
S2 C51' O5 O5' -45.4(4)
C51 C51' O5 F7 -173.7(10)
F5 C51' O5 F7 102.0(8)
F6 C51' O5 F7 -99.7(8)
S2 C51' O5 F7 179.8(5)
C51 C51' O5 O4' 58.9(9)
F7 C51' O5 O4' -127.4(5)
F5 C51' O5 O4' -25.5(9)
F6 C51' O5 O4' 132.9(6)
S2 C51' O5 O4' 52.4(3)
O4 O4' O5 S2 5.3(4)
O4 O4' O5 O5' 52.4(6)
S2 O4' O5 O5' 47.1(4)
O4 O4' O5 F7 -99.0(6)
S2 O4' O5 F7 -104.3(5)
O4 O4' O5 C51' -55.3(6)
S2 O4' O5 C51' -60.6(4)
O4 S2 O5' O6 -91.2(6)
O6' S2 O5' O6 -14.5(5)
O5 S2 O5' O6 156.7(5)
O4' S2 O5' O6 -144.2(4)
C51' S2 O5' O6 108.9(4)
C51 S2 O5' O6 70.0(5)
O4 S2 O5' O5 112.0(6)
O6' S2 O5' O5 -171.2(4)
O6 S2 O5' O5 -156.7(5)
O4' S2 O5' O5 59.1(4)
C51' S2 O5' O5 -47.8(4)
C51 S2 O5' O5 -86.7(5)
S2 O5 O5' O6 -24.3(5)
F7 O5 O5' O6 74.0(9)
C51' O5 O5' O6 27.9(8)
O4' O5 O5' O6 -72.0(7)
F7 O5 O5' S2 98.3(7)
C51' O5 O5' S2 52.2(4)
O4' O5 O5' S2 -47.7(3)
O5' S2 O6' O4 -124.7(4)
O6 S2 O6' O4 -137.0(4)
O4' S2 O6' O4 3.0(5)
C51' S2 O6' O4 112.8(4)
C51 S2 O6' O4 116.5(4)
O4 S2 O6' O6 137.0(4)
O5' S2 O6' O6 12.2(5)
O4' S2 O6' O6 139.9(4)
C51' S2 O6' O6 -110.2(4)
C51 S2 O6' O6 -106.5(4)
O4' O4 O6' S2 -4.5(7)
O4' O4 O6' O6 -42.2(9)
S2 O4 O6' O6 -37.6(4)
O5 O5' O6 S2 21.9(5)
S2 O5' O6 O6' 11.5(4)
O5 O5' O6 O6' 33.4(8)
O4 S2 O6 O5' 124.9(5)
O6' S2 O6 O5' 166.4(5)
O5 S2 O6 O5' -23.4(5)
O4' S2 O6 O5' 67.2(7)
C51' S2 O6 O5' -92.2(5)
C51 S2 O6 O5' -128.5(4)
O4 S2 O6 O6' -41.5(5)
O5 S2 O6 O6' 170.2(4)
O5' S2 O6 O6' -166.4(5)
O4' S2 O6 O6' -99.2(7)
C51' S2 O6 O6' 101.4(4)
C51 S2 O6 O6' 65.1(4)
S2 O6' O6 O5' -12.9(5)
O4 O6' O6 O5' 24.6(7)
O4 O6' O6 S2 37.5(4)
F6 C51 F5 C51' 59.6(5)
F4 C51 F5 C51' -173.9(9)
S2 C51 F5 C51' -51.9(5)
F7 C51' F5 C51 -166.7(9)
F6 C51' F5 C51 -49.4(5)
O5 C51' F5 C51 113.5(9)
S2 C51' F5 C51 62.2(5)
F4 C51 F6 C51' 177.9(9)
F5 C51 F6 C51' -56.3(5)
S2 C51 F6 C51' 53.4(5)
F7 C51' F6 C51 172.4(8)
F5 C51' F6 C51 52.6(5)
O5 C51' F6 C51 -112.0(8)
S2 C51' F6 C51 -61.4(5)
C51 C51' F7 O5 155(4)
F5 C51' F7 O5 -129.6(7)
F6 C51' F7 O5 122.7(6)
S2 C51' F7 O5 -0.1(4)
S2 O5 F7 C51' 0.2(6)
O5' O5 F7 C51' -70.0(8)
O4' O5 F7 C51' 68.7(6)
